data_2214901
loop_
_publ_author_name
'B. Thimme Gowda'
'Sabine Foro'
'Roopa Nayak'
'Hartmut Fuess'

_publ_section_title
;
 4-Methylphenyl benzoate
;
_journal_coeditor_code WN2173
_journal_issue 8
_journal_name_full 'Acta Crystallographica Section E'
_journal_page_first o3563
_journal_page_last o3563
_journal_paper_doi 10.1107/S1600536807034848
_journal_volume 63
_journal_year 2007
_chemical_formula_iupac 'C14 H12 O2'
_chemical_formula_moiety 'C14 H12 O2'
_chemical_formula_sum 'C14 H12 O2'
_chemical_formula_weight 212.24
_chemical_name_common 'p-Methylphenyl benzoate'
_chemical_name_systematic
;
4-Methylphenyl benzoate
;
_space_group_IT_number 2
_symmetry_cell_setting triclinic
_symmetry_space_group_name_Hall '-P 1'
_symmetry_space_group_name_H-M 'P -1'
_atom_sites_solution_hydrogens geom
_atom_sites_solution_primary direct
_atom_sites_solution_secondary difmap
_audit_creation_method SHELXL-97
_cell_angle_alpha 76.99(2)
_cell_angle_beta 68.730(10)
_cell_angle_gamma 66.870(10)
_cell_formula_units_Z 2
_cell_length_a 8.1488(9)
_cell_length_b 9.0520(10)
_cell_length_c 9.2990(10)
_cell_measurement_reflns_used 25
_cell_measurement_temperature 299(2)
_cell_measurement_theta_max 25.21
_cell_measurement_theta_min 6.20
_cell_volume 585.08(13)
_computing_cell_refinement 'CAD-4-PC Software'
_computing_data_collection 'CAD-4-PC Software (Enraf--Nonius, 1996)'
_computing_data_reduction 'REDU4 (Stoe & Cie, 1987)'
_computing_molecular_graphics 'PLATON (Spek, 2003)'
_computing_publication_material SHELXL97
_computing_structure_refinement 'SHELXL97 (Sheldrick, 1997)'
_computing_structure_solution 'SHELXS97 (Sheldrick, 1997)'
_diffrn_ambient_temperature 299(2)
_diffrn_measured_fraction_theta_full 1.000
_diffrn_measured_fraction_theta_max 1.000
_diffrn_measurement_device_type 'Enraf--Nonius CAD-4'
_diffrn_measurement_method \w/2\q
_diffrn_radiation_monochromator graphite
_diffrn_radiation_source 'fine-focus sealed tube'
_diffrn_radiation_type CuK\a
_diffrn_radiation_wavelength 1.54180
_diffrn_reflns_av_R_equivalents 0.0488
_diffrn_reflns_av_sigmaI/netI 0.0488
_diffrn_reflns_limit_h_max 8
_diffrn_reflns_limit_h_min -9
_diffrn_reflns_limit_k_max 10
_diffrn_reflns_limit_k_min -10
_diffrn_reflns_limit_l_max 11
_diffrn_reflns_limit_l_min -11
_diffrn_reflns_number 3995
_diffrn_reflns_theta_full 66.92
_diffrn_reflns_theta_max 66.92
_diffrn_reflns_theta_min 5.13
_diffrn_standards_decay_% 0
_diffrn_standards_interval_time 120
_diffrn_standards_number 3
_exptl_absorpt_coefficient_mu 0.641
_exptl_absorpt_correction_T_max 0.7728
_exptl_absorpt_correction_T_min 0.6707
_exptl_absorpt_correction_type psi-scan
_exptl_absorpt_process_details '(North <i>et al.</i>,  1968)'
_exptl_crystal_colour colourless
_exptl_crystal_density_diffrn 1.205
_exptl_crystal_density_method 'not measured'
_exptl_crystal_description prism
_exptl_crystal_F_000 224
_exptl_crystal_size_max 0.60
_exptl_crystal_size_mid 0.48
_exptl_crystal_size_min 0.40
_refine_diff_density_max 0.147
_refine_diff_density_min -0.238
_refine_ls_extinction_coef 0.173(9)
_refine_ls_extinction_expression Fc^*^=kFc[1+0.001xFc^2^\l^3^/sin(2\q)]^-1/4^
_refine_ls_extinction_method SHELXL97
_refine_ls_goodness_of_fit_ref 1.059
_refine_ls_hydrogen_treatment mixed
_refine_ls_matrix_type full
_refine_ls_number_parameters 174
_refine_ls_number_reflns 2082
_refine_ls_number_restraints 0
_refine_ls_restrained_S_all 1.059
_refine_ls_R_factor_all 0.0514
_refine_ls_R_factor_gt 0.0489
_refine_ls_shift/su_max 0.003
_refine_ls_shift/su_mean 0.000
_refine_ls_structure_factor_coef Fsqd
_refine_ls_weighting_details 'calc w=1/[\s^2^(Fo^2^)+(0.0629P)^2^+0.0783P] where P=(Fo^2^+2Fc^2^)/3'
_refine_ls_weighting_scheme calc
_refine_ls_wR_factor_gt 0.1387
_refine_ls_wR_factor_ref 0.1418
_reflns_number_gt 1903
_reflns_number_total 2082
_reflns_threshold_expression I>2\s(I)
_cod_data_source_file wn2173.cif
_cod_data_source_block I
_cod_depositor_comments
;
The following automatic conversions were performed:

'_exptl_absorpt_correction_type' value '\y scan' was replaced with
the value 'psi-scan' as specified in the replacement file
'src/cod-tools/trunk/data/replacement-values/replacement_values.lst'.

Automatic conversion script
Id: cif_fix_values 5376 2017-05-30 11:51:03Z andrius 
;
_cod_original_cell_volume 585.08(11)
_cod_database_code 2214901
_cod_database_fobs_code 2214901

loop_
_symmetry_equiv_pos_as_xyz
'x, y, z'
'-x, -y, -z'

loop_
_atom_site_type_symbol
_atom_site_label
_atom_site_fract_x
_atom_site_fract_y
_atom_site_fract_z
_atom_site_U_iso_or_equiv
_atom_site_adp_type
_atom_site_calc_flag
_atom_site_refinement_flags
_atom_site_occupancy
C C1 0.31783(19) 0.13239(16) 0.74315(17) 0.0559(4) Uani d . 1
C C2 0.3400(2) 0.14401(19) 0.87892(18) 0.0641(4) Uani d . 1
H H2 0.275(2) 0.092(2) 0.978(2) 0.077 Uiso d . 1
C C3 0.4548(2) 0.2249(2) 0.8743(2) 0.0678(5) Uani d . 1
H H3 0.476(3) 0.230(2) 0.965(2) 0.081 Uiso d . 1
C C4 0.5471(2) 0.29397(17) 0.7360(2) 0.0664(5) Uani d . 1
C C5 0.5191(2) 0.28167(19) 0.6023(2) 0.0714(5) Uani d . 1
H H5 0.591(3) 0.328(2) 0.501(2) 0.086 Uiso d . 1
C C6 0.4059(2) 0.20075(19) 0.60421(19) 0.0657(4) Uani d . 1
H H6 0.385(2) 0.197(2) 0.512(2) 0.079 Uiso d . 1
C C7 0.24839(19) -0.10521(17) 0.77574(17) 0.0554(4) Uani d . 1
C C8 0.11334(17) -0.16976(16) 0.76323(15) 0.0513(4) Uani d . 1
C C9 -0.0320(2) -0.07552(19) 0.70380(18) 0.0586(4) Uani d . 1
H H9 -0.051(2) 0.035(2) 0.6694(19) 0.070 Uiso d . 1
C C10 -0.1494(2) -0.1426(2) 0.6884(2) 0.0717(5) Uani d . 1
H H10 -0.259(3) -0.071(2) 0.651(2) 0.086 Uiso d . 1
C C11 -0.1205(3) -0.3043(2) 0.7315(2) 0.0759(5) Uani d . 1
H H11 -0.202(3) -0.347(2) 0.718(2) 0.091 Uiso d . 1
C C12 0.0232(3) -0.3988(2) 0.7912(2) 0.0769(5) Uani d . 1
H H12 0.049(3) -0.513(3) 0.821(2) 0.092 Uiso d . 1
C C13 0.1401(2) -0.33226(19) 0.8085(2) 0.0665(4) Uani d . 1
H H13 0.241(3) -0.397(2) 0.852(2) 0.080 Uiso d . 1
C C14 0.6715(3) 0.3822(2) 0.7336(3) 0.0987(7) Uani d . 1
H H14A 0.7406 0.3255 0.8056 0.118 Uiso calc R 1
H H14B 0.5957 0.4894 0.7624 0.118 Uiso calc R 1
H H14C 0.7573 0.3878 0.6311 0.118 Uiso calc R 1
O O1 0.19668(14) 0.05681(12) 0.74249(14) 0.0658(4) Uani d . 1
O O2 0.39043(16) -0.18510(13) 0.80612(16) 0.0797(4) Uani d . 1

loop_
_atom_site_aniso_label
_atom_site_aniso_U_11
_atom_site_aniso_U_22
_atom_site_aniso_U_33
_atom_site_aniso_U_12
_atom_site_aniso_U_13
_atom_site_aniso_U_23
C1 0.0542(8) 0.0488(8) 0.0726(9) -0.0214(6) -0.0256(6) -0.0032(6)
C2 0.0688(9) 0.0665(10) 0.0645(9) -0.0329(8) -0.0210(7) -0.0014(7)
C3 0.0751(10) 0.0653(10) 0.0781(10) -0.0277(8) -0.0346(8) -0.0101(8)
C4 0.0583(8) 0.0481(8) 0.0975(12) -0.0215(7) -0.0233(8) -0.0108(7)
C5 0.0809(11) 0.0580(9) 0.0749(10) -0.0359(8) -0.0124(8) -0.0026(7)
C6 0.0837(11) 0.0579(9) 0.0645(9) -0.0316(8) -0.0279(8) -0.0004(7)
C7 0.0514(7) 0.0518(8) 0.0671(9) -0.0184(6) -0.0232(6) -0.0034(6)
C8 0.0475(7) 0.0504(8) 0.0579(8) -0.0201(6) -0.0150(6) -0.0042(6)
C9 0.0587(8) 0.0540(8) 0.0702(9) -0.0243(7) -0.0262(7) 0.0008(6)
C10 0.0687(10) 0.0750(11) 0.0891(11) -0.0327(8) -0.0387(8) -0.0016(8)
C11 0.0757(11) 0.0762(11) 0.0965(13) -0.0438(9) -0.0292(9) -0.0095(9)
C12 0.0784(11) 0.0546(9) 0.1036(13) -0.0337(8) -0.0254(9) -0.0026(8)
C13 0.0612(9) 0.0531(9) 0.0868(11) -0.0214(7) -0.0269(8) 0.0009(7)
C14 0.0816(12) 0.0713(12) 0.161(2) -0.0391(10) -0.0371(12) -0.0209(12)
O1 0.0635(6) 0.0525(6) 0.0964(8) -0.0260(5) -0.0406(6) 0.0030(5)
O2 0.0681(7) 0.0609(7) 0.1268(11) -0.0191(5) -0.0553(7) -0.0029(6)

loop_
_atom_type_symbol
_atom_type_description
_atom_type_scat_dispersion_real
_atom_type_scat_dispersion_imag
_atom_type_scat_source
C C 0.0181 0.0091 'International Tables Vol C Tables 4.2.6.8 and 6.1.1.4'
H H 0.0000 0.0000 'International Tables Vol C Tables 4.2.6.8 and 6.1.1.4'
O O 0.0492 0.0322 'International Tables Vol C Tables 4.2.6.8 and 6.1.1.4'

loop_
_geom_angle_atom_site_label_1
_geom_angle_atom_site_label_2
_geom_angle_atom_site_label_3
_geom_angle
C2 C1 C6 121.18(14)
C2 C1 O1 121.05(13)
C6 C1 O1 117.70(13)
C1 C2 C3 118.91(15)
C1 C2 H2 119.4(10)
C3 C2 H2 121.7(10)
C2 C3 C4 121.39(15)
C2 C3 H3 120.3(12)
C4 C3 H3 118.3(12)
C5 C4 C3 117.96(14)
C5 C4 C14 121.49(17)
C3 C4 C14 120.54(18)
C4 C5 C6 121.57(15)
C4 C5 H5 117.8(11)
C6 C5 H5 120.6(11)
C1 C6 C5 118.99(15)
C1 C6 H6 121.0(11)
C5 C6 H6 120.0(11)
O2 C7 O1 122.91(13)
O2 C7 C8 125.03(13)
O1 C7 C8 112.01(11)
C9 C8 C13 119.73(13)
C9 C8 C7 122.33(13)
C13 C8 C7 117.90(13)
C10 C9 C8 120.23(15)
C10 C9 H9 118.6(10)
C8 C9 H9 121.1(10)
C11 C10 C9 119.77(16)
C11 C10 H10 120.9(11)
C9 C10 H10 119.3(11)
C12 C11 C10 120.43(15)
C12 C11 H11 121.9(12)
C10 C11 H11 117.7(12)
C11 C12 C13 120.19(16)
C11 C12 H12 122.5(12)
C13 C12 H12 117.3(12)
C12 C13 C8 119.63(16)
C12 C13 H13 121.6(11)
C8 C13 H13 118.8(11)
C4 C14 H14A 109.5
C4 C14 H14B 109.5
H14A C14 H14B 109.5
C4 C14 H14C 109.5
H14A C14 H14C 109.5
H14B C14 H14C 109.5
C7 O1 C1 117.67(10)

loop_
_geom_bond_atom_site_label_1
_geom_bond_atom_site_label_2
_geom_bond_distance
C1 C2 1.370(2)
C1 C6 1.372(2)
C1 O1 1.4070(16)
C2 C3 1.382(2)
C2 H2 0.996(18)
C3 C4 1.384(2)
C3 H3 0.93(2)
C4 C5 1.378(2)
C4 C14 1.509(2)
C5 C6 1.379(2)
C5 H5 1.011(19)
C6 H6 0.940(19)
C7 O2 1.1958(17)
C7 O1 1.3524(17)
C7 C8 1.4814(18)
C8 C9 1.380(2)
C8 C13 1.387(2)
C9 C10 1.378(2)
C9 H9 0.947(18)
C10 C11 1.375(3)
C10 H10 1.01(2)
C11 C12 1.372(3)
C11 H11 0.94(2)
C12 C13 1.380(2)
C12 H12 0.97(2)
C13 H13 0.97(2)
C14 H14A 0.9600
C14 H14B 0.9600
C14 H14C 0.9600

loop_
_geom_torsion_atom_site_label_1
_geom_torsion_atom_site_label_2
_geom_torsion_atom_site_label_3
_geom_torsion_atom_site_label_4
_geom_torsion
C6 C1 C2 C3 -0.6(2)
O1 C1 C2 C3 -177.45(13)
C1 C2 C3 C4 0.0(3)
C2 C3 C4 C5 0.9(2)
C2 C3 C4 C14 179.86(15)
C3 C4 C5 C6 -1.2(2)
C14 C4 C5 C6 179.82(16)
C2 C1 C6 C5 0.3(2)
O1 C1 C6 C5 177.24(13)
C4 C5 C6 C1 0.6(3)
O2 C7 C8 C9 -169.30(15)
O1 C7 C8 C9 8.2(2)
O2 C7 C8 C13 8.5(2)
O1 C7 C8 C13 -174.01(13)
C13 C8 C9 C10 -0.5(2)
C7 C8 C9 C10 177.25(14)
C8 C9 C10 C11 -0.4(3)
C9 C10 C11 C12 0.7(3)
C10 C11 C12 C13 0.0(3)
C11 C12 C13 C8 -0.9(3)
C9 C8 C13 C12 1.2(3)
C7 C8 C13 C12 -176.67(14)
O2 C7 O1 C1 0.5(2)
C8 C7 O1 C1 -177.13(11)
C2 C1 O1 C7 -70.34(18)
C6 C1 O1 C7 112.73(16)

loop_
_cod_related_entry_id
_cod_related_entry_database
_cod_related_entry_code
1 ChemSpider 11468
